data_4022459
loop_
_publ_author_name
'Christopher A. Burnett'
'Dariusz Witt'
'James C. Fettinger'
'Lyle Isaacs'

_publ_contact_author
;
Lyle Isaacs
University of Maryland
Department of Chemistry and Biochemistry
College Park, MD 20742
;
_publ_contact_author_email LI8@umail.umd.edu
_publ_section_title
;
 Acyclic Congener of Cucurbituril: Synthesis and Recognition Properties
;
_journal_name_full 'Journal of Organic Chemistry'
_journal_page_first 6184
_journal_page_last 6191
_journal_paper_doi 10.1021/jo034399w
_journal_volume 68
_journal_year 2003
_chemical_formula_sum 'C26 H29 Cl2 N4 O8'
_chemical_formula_weight 596.43
_chemical_name_systematic
; 
 ? 
;
_space_group_IT_number 2
_symmetry_cell_setting triclinic
_symmetry_space_group_name_Hall '-P 1'
_symmetry_space_group_name_H-M 'P -1'
_atom_sites_solution_hydrogens geom
_atom_sites_solution_primary direct
_atom_sites_solution_secondary difmap
_audit_creation_method SHELXL-97
_cell_angle_alpha 87.8560(10)
_cell_angle_beta 89.7060(10)
_cell_angle_gamma 84.6100(10)
_cell_formula_units_Z 2
_cell_length_a 10.5291(7)
_cell_length_b 10.7853(8)
_cell_length_c 12.3102(8)
_cell_measurement_reflns_used 5835
_cell_measurement_temperature 193(2)
_cell_measurement_theta_max 27.48
_cell_measurement_theta_min 2.55
_cell_volume 1390.78(17)
_computing_cell_refinement 'Bruker SMART'
_computing_data_collection 'Bruker SMART'
_computing_data_reduction 'Bruker SAINT'
_computing_molecular_graphics 'Bruker SHELXTL'
_computing_publication_material 'Bruker SHELXTL'
_computing_structure_refinement 'SHELXL-97 (Sheldrick, 1997)'
_computing_structure_solution 'SHELXS-97 (Sheldrick, 1990)'
_diffrn_ambient_temperature 193(2)
_diffrn_measured_fraction_theta_full 0.996
_diffrn_measured_fraction_theta_max 0.996
_diffrn_measurement_device_type 'CCD area detector'
_diffrn_measurement_method 'phi and omega scans'
_diffrn_radiation_monochromator graphite
_diffrn_radiation_source 'fine-focus sealed tube'
_diffrn_radiation_type MoK\a
_diffrn_radiation_wavelength 0.71073
_diffrn_reflns_av_R_equivalents 0.0205
_diffrn_reflns_av_sigmaI/netI 0.0187
_diffrn_reflns_limit_h_max 13
_diffrn_reflns_limit_h_min -13
_diffrn_reflns_limit_k_max 14
_diffrn_reflns_limit_k_min -13
_diffrn_reflns_limit_l_max 15
_diffrn_reflns_limit_l_min -15
_diffrn_reflns_number 22317
_diffrn_reflns_theta_full 27.50
_diffrn_reflns_theta_max 27.50
_diffrn_reflns_theta_min 1.94
_diffrn_standards_decay_% 0
_exptl_absorpt_coefficient_mu 0.289
_exptl_absorpt_correction_type 'Empirical, SADABS'
_exptl_crystal_colour Colorless
_exptl_crystal_density_diffrn 1.424
_exptl_crystal_density_meas 0
_exptl_crystal_density_method 'not measured'
_exptl_crystal_description Block
_exptl_crystal_F_000 622
_exptl_crystal_size_max 0.375
_exptl_crystal_size_mid 0.220
_exptl_crystal_size_min 0.163
_refine_diff_density_max 0.392
_refine_diff_density_min -0.466
_refine_diff_density_rms 0.049
_refine_ls_extinction_coef 0.0021(17)
_refine_ls_extinction_expression Fc^*^=kFc[1+0.001xFc^2^\l^3^/sin(2\q)]^-1/4^
_refine_ls_extinction_method SHELXL
_refine_ls_goodness_of_fit_ref 1.107
_refine_ls_hydrogen_treatment mixed
_refine_ls_matrix_type full
_refine_ls_number_parameters 497
_refine_ls_number_reflns 6366
_refine_ls_number_restraints 0
_refine_ls_restrained_S_all 1.107
_refine_ls_R_factor_all 0.0541
_refine_ls_R_factor_gt 0.0444
_refine_ls_shift/su_max 0.000
_refine_ls_shift/su_mean 0.000
_refine_ls_structure_factor_coef Fsqd
_refine_ls_weighting_details 'calc w=1/[\s^2^(Fo^2^)+(0.0727P)^2^+0.3349P] where P=(Fo^2^+2Fc^2^)/3'
_refine_ls_weighting_scheme calc
_refine_ls_wR_factor_gt 0.1245
_refine_ls_wR_factor_ref 0.1309
_reflns_number_gt 5288
_reflns_number_total 6366
_reflns_threshold_expression >2sigma(I)
_cod_data_source_file jo034399wsi20030327_111456.cif
_cod_data_source_block Compound3S
_cod_depositor_comments
;
The following automatic conversions were performed:
'_symmetry_cell_setting' value 'Triclinic' changed to 'triclinic'
according to '/home/saulius/struct/CIF-dictionaries/cif_core.dic'
dictionary named 'cif_core.dic' version 2.4.1 from 2010-06-29.

Automatic conversion script
Id: cif_fix_enum 1527 2010-12-29 10:47:43Z saulius 
;
_cod_database_code 4022459

loop_
_symmetry_equiv_pos_as_xyz
'x, y, z'
'-x, -y, -z'

loop_
_atom_site_label
_atom_site_type_symbol
_atom_site_fract_x
_atom_site_fract_y
_atom_site_fract_z
_atom_site_U_iso_or_equiv
_atom_site_adp_type
_atom_site_occupancy
_atom_site_symmetry_multiplicity
_atom_site_calc_flag
_atom_site_refinement_flags
_atom_site_disorder_assembly
_atom_site_disorder_group
C1 C 0.59118(14) 0.53380(16) 0.64211(12) 0.0342(3) Uani 1 1 d . . .
C1A C 0.65019(19) 0.7399(2) 0.60561(17) 0.0475(4) Uani 1 1 d . . .
H1A1 H 0.745(2) 0.715(2) 0.6097(18) 0.057(6) Uiso 1 1 d . . .
H1A2 H 0.628(2) 0.821(2) 0.6387(18) 0.055(6) Uiso 1 1 d . . .
H1A3 H 0.621(2) 0.739(2) 0.5298(19) 0.051(6) Uiso 1 1 d . . .
O1 O 0.58324(12) 0.65619(11) 0.67122(10) 0.0428(3) Uani 1 1 d . . .
C2 C 0.66202(15) 0.48778(18) 0.55458(13) 0.0405(4) Uani 1 1 d . . .
H2 H 0.707(2) 0.542(2) 0.5089(18) 0.051(6) Uiso 1 1 d . . .
C3 C 0.66539(15) 0.36341(18) 0.53093(14) 0.0421(4) Uani 1 1 d . . .
H3 H 0.715(2) 0.3378(19) 0.4684(17) 0.047(5) Uiso 1 1 d . . .
C4 C 0.59947(15) 0.28275(16) 0.59477(13) 0.0372(3) Uani 1 1 d . . .
C4A C 0.52636(13) 0.32751(14) 0.68372(12) 0.0305(3) Uani 1 1 d . . .
C4B C 0.6671(3) 0.1110(2) 0.4837(2) 0.0631(6) Uani 1 1 d . . .
H4B1 H 0.637(3) 0.160(3) 0.417(2) 0.080(8) Uiso 1 1 d . . .
H4B2 H 0.657(2) 0.021(3) 0.483(2) 0.070(7) Uiso 1 1 d . . .
H4B3 H 0.762(3) 0.119(2) 0.493(2) 0.072(7) Uiso 1 1 d . . .
O4 O 0.59967(13) 0.15747(12) 0.57700(11) 0.0491(3) Uani 1 1 d . . .
C5 C 0.45959(14) 0.23422(14) 0.75390(13) 0.0314(3) Uani 1 1 d . . .
H5A H 0.4691(16) 0.1539(17) 0.7213(14) 0.030(4) Uiso 1 1 d . . .
H5B H 0.4979(17) 0.2268(16) 0.8241(15) 0.033(4) Uiso 1 1 d . . .
C5B C 0.27767(12) 0.36257(12) 0.84395(10) 0.0244(3) Uani 1 1 d . . .
C5C C 0.31693(14) 0.32747(15) 0.96314(12) 0.0325(3) Uani 1 1 d . A .
C5D1 C 0.2998(9) 0.1584(9) 1.0992(8) 0.0626(19) Uani 0.55 1 d P A 1
H5D1 H 0.2372 0.0956 1.1065 0.075 Uiso 0.55 1 calc PR A 1
H5D2 H 0.2760 0.2257 1.1500 0.075 Uiso 0.55 1 calc PR A 1
C5E1 C 0.4316(8) 0.0996(7) 1.1227(5) 0.102(2) Uani 0.55 1 d P A 1
H5E1 H 0.4354 0.0653 1.1976 0.152 Uiso 0.55 1 calc PR A 1
H5E2 H 0.4925 0.1626 1.1137 0.152 Uiso 0.55 1 calc PR A 1
H5E3 H 0.4531 0.0326 1.0724 0.152 Uiso 0.55 1 calc PR A 1
C5D2 C 0.3436(11) 0.1865(10) 1.1037(9) 0.059(2) Uani 0.45 1 d P A 2
H5D3 H 0.4306 0.2109 1.1157 0.071 Uiso 0.45 1 calc PR A 2
H5D4 H 0.2833 0.2321 1.1535 0.071 Uiso 0.45 1 calc PR A 2
C5E2 C 0.3396(12) 0.0505(7) 1.1178(6) 0.103(3) Uani 0.45 1 d P A 2
H5E4 H 0.4053 0.0079 1.0722 0.154 Uiso 0.45 1 calc PR A 2
H5E5 H 0.2554 0.0281 1.0964 0.154 Uiso 0.45 1 calc PR A 2
H5E6 H 0.3553 0.0252 1.1942 0.154 Uiso 0.45 1 calc PR A 2
N5A N 0.32389(11) 0.26645(11) 0.77168(9) 0.0274(3) Uani 1 1 d . . .
O5A O 0.35658(13) 0.39893(15) 1.02291(10) 0.0544(4) Uani 1 1 d . . .
O5B O 0.30322(17) 0.20918(12) 0.98615(10) 0.0605(4) Uani 1 1 d . . .
C6 C 0.23139(13) 0.23338(12) 0.70348(11) 0.0260(3) Uani 1 1 d . B .
C6B C 0.12957(12) 0.37753(12) 0.82148(10) 0.0233(3) Uani 1 1 d . B .
C6C C 0.04677(13) 0.35517(13) 0.92298(11) 0.0275(3) Uani 1 1 d . . .
C6D C -0.15656(16) 0.3085(2) 0.98461(14) 0.0420(4) Uani 1 1 d . . .
H6D1 H -0.179(2) 0.394(2) 1.014(2) 0.068(7) Uiso 1 1 d . . .
H6D2 H -0.118(2) 0.256(2) 1.038(2) 0.061(7) Uiso 1 1 d . . .
C6E C -0.2717(2) 0.2662(4) 0.9380(2) 0.0812(9) Uani 1 1 d . B .
H6E1 H -0.299(4) 0.296(4) 0.867(4) 0.147(16) Uiso 1 1 d . . .
H6E2 H -0.338(3) 0.261(3) 0.996(3) 0.093(9) Uiso 1 1 d . . .
H6E3 H -0.242(3) 0.176(3) 0.910(3) 0.091(9) Uiso 1 1 d . . .
N6A N 0.11545(11) 0.28979(10) 0.73667(9) 0.0240(2) Uani 1 1 d . . .
O6 O 0.24735(10) 0.16320(10) 0.62832(8) 0.0334(2) Uani 1 1 d . . .
O6A O 0.0787(12) 0.3845(10) 1.0111(8) 0.0429(16) Uani 0.58 1 d P B 1
O6AA O 0.0809(17) 0.3548(15) 1.0148(14) 0.065(4) Uani 0.42 1 d P B 2
O6B O -0.06496(10) 0.32106(11) 0.89625(8) 0.0346(3) Uani 1 1 d . B .
C7 C 0.00541(13) 0.29665(13) 0.66328(11) 0.0265(3) Uani 1 1 d . B .
H7A H -0.0742(16) 0.3036(15) 0.7095(13) 0.027(4) Uiso 1 1 d . . .
H7B H 0.0095(16) 0.2191(17) 0.6279(14) 0.030(4) Uiso 1 1 d . . .
C7A C 0.00340(12) 0.40315(12) 0.57933(10) 0.0238(3) Uani 1 1 d . . .
C8 C 0.00727(12) 0.37775(13) 0.46915(10) 0.0239(3) Uani 1 1 d . . .
H8 H 0.0117(15) 0.2912(16) 0.4458(13) 0.025(4) Uiso 1 1 d . . .
C8A C -0.00433(12) 0.52705(13) 0.61054(10) 0.0239(3) Uani 1 1 d . . .
C9 C -0.00915(13) 0.55808(13) 0.72975(11) 0.0255(3) Uani 1 1 d . . .
H9A H -0.0199(15) 0.6429(16) 0.7379(13) 0.024(4) Uiso 1 1 d . . .
H9B H -0.0824(16) 0.5258(15) 0.7657(14) 0.027(4) Uiso 1 1 d . . .
N9A N 0.10650(10) 0.50816(10) 0.78783(9) 0.0237(2) Uani 1 1 d . B .
C10 C 0.21898(13) 0.56358(13) 0.77275(10) 0.0247(3) Uani 1 1 d . . .
N10A N 0.31674(11) 0.48291(11) 0.81232(10) 0.0272(3) Uani 1 1 d . B .
O10 O 0.22665(10) 0.66843(9) 0.73435(8) 0.0332(2) Uani 1 1 d . B .
C11 C 0.45055(13) 0.50760(15) 0.80497(12) 0.0305(3) Uani 1 1 d . . .
H11A H 0.4919(17) 0.4747(16) 0.8745(15) 0.032(4) Uiso 1 1 d . . .
H11B H 0.4539(17) 0.5948(18) 0.8039(15) 0.036(5) Uiso 1 1 d . . .
C11A C 0.52218(13) 0.45373(14) 0.70734(11) 0.0297(3) Uani 1 1 d . B .
C21 C 0.9191(3) 0.0556(2) 0.2679(2) 0.0711(7) Uani 0.91 1 d P C 1
H21A H 0.8625 0.0030 0.3096 0.085 Uiso 0.91 1 calc PR C 1
H21B H 0.8775 0.1419 0.2638 0.085 Uiso 0.91 1 calc PR C 1
Cl21 Cl 1.06669(10) 0.05320(8) 0.33536(11) 0.0949(3) Uani 0.91 1 d P C 1
Cl22 Cl 0.94067(16) 0.00012(9) 0.13574(9) 0.1047(4) Uani 0.91 1 d P C 1
C21A C 0.9191(3) 0.0556(2) 0.2679(2) 0.0711(7) Uani 0.09 1 d P D 2
H21C H 0.9008 0.1470 0.2725 0.085 Uiso 0.09 1 calc PR D 2
H21D H 0.8781 0.0164 0.3312 0.085 Uiso 0.09 1 calc PR D 2
Cl23 Cl 1.0763(17) 0.0201(13) 0.277(2) 0.198(11) Uani 0.09 1 d P D 2
Cl24 Cl 0.8444(13) 0.0056(8) 0.1407(8) 0.095(3) Uani 0.09 1 d P D 2

loop_
_atom_site_aniso_label
_atom_site_aniso_U_11
_atom_site_aniso_U_22
_atom_site_aniso_U_33
_atom_site_aniso_U_23
_atom_site_aniso_U_13
_atom_site_aniso_U_12
C1 0.0260(7) 0.0456(9) 0.0319(7) 0.0000(6) -0.0009(6) -0.0082(6)
C1A 0.0440(10) 0.0521(11) 0.0482(10) 0.0081(8) 0.0055(8) -0.0177(8)
O1 0.0462(7) 0.0448(7) 0.0402(6) -0.0005(5) 0.0087(5) -0.0195(5)
C2 0.0276(7) 0.0613(11) 0.0337(8) 0.0012(7) 0.0043(6) -0.0112(7)
C3 0.0299(8) 0.0621(11) 0.0342(8) -0.0070(7) 0.0083(6) -0.0025(7)
C4 0.0286(7) 0.0469(9) 0.0355(8) -0.0065(7) 0.0020(6) 0.0017(6)
C4A 0.0214(6) 0.0406(8) 0.0292(7) -0.0028(6) 0.0002(5) -0.0005(5)
C4B 0.0672(15) 0.0637(14) 0.0561(13) -0.0198(11) 0.0197(11) 0.0119(11)
O4 0.0491(7) 0.0480(7) 0.0491(7) -0.0139(6) 0.0157(6) 0.0054(5)
C5 0.0267(7) 0.0332(8) 0.0333(7) -0.0017(6) 0.0009(6) 0.0026(5)
C5B 0.0239(6) 0.0274(7) 0.0221(6) -0.0009(5) -0.0004(5) -0.0039(5)
C5C 0.0269(7) 0.0439(8) 0.0259(7) 0.0014(6) -0.0019(5) -0.0004(6)
C5D1 0.100(6) 0.051(4) 0.036(2) 0.019(2) 0.005(3) -0.011(3)
C5E1 0.142(6) 0.096(5) 0.052(3) 0.027(3) 0.005(4) 0.053(4)
C5D2 0.094(7) 0.049(5) 0.033(3) 0.017(3) -0.004(4) 0.000(4)
C5E2 0.176(9) 0.064(4) 0.056(4) 0.029(3) 0.028(5) 0.035(5)
N5A 0.0257(6) 0.0291(6) 0.0277(6) -0.0048(5) 0.0016(4) -0.0025(4)
O5A 0.0532(8) 0.0867(10) 0.0282(6) -0.0062(6) -0.0070(5) -0.0308(7)
O5B 0.1050(12) 0.0412(7) 0.0311(6) 0.0102(5) 0.0049(7) 0.0108(7)
C6 0.0301(7) 0.0243(6) 0.0237(6) 0.0016(5) 0.0011(5) -0.0043(5)
C6B 0.0239(6) 0.0270(6) 0.0193(6) -0.0009(5) -0.0004(5) -0.0043(5)
C6C 0.0258(6) 0.0345(7) 0.0223(6) 0.0016(5) 0.0012(5) -0.0038(5)
C6D 0.0337(8) 0.0587(11) 0.0350(8) 0.0019(8) 0.0113(7) -0.0128(7)
C6E 0.0430(12) 0.141(3) 0.0669(16) -0.0183(17) 0.0126(11) -0.0405(15)
N6A 0.0262(5) 0.0260(6) 0.0201(5) -0.0019(4) -0.0022(4) -0.0040(4)
O6 0.0403(6) 0.0316(5) 0.0292(5) -0.0085(4) 0.0033(4) -0.0051(4)
O6A 0.040(2) 0.072(3) 0.021(3) -0.012(2) 0.0048(19) -0.0206(18)
O6AA 0.033(3) 0.135(11) 0.027(4) 0.020(5) -0.003(2) -0.021(6)
O6B 0.0289(5) 0.0500(6) 0.0269(5) -0.0050(4) 0.0054(4) -0.0132(4)
C7 0.0279(7) 0.0293(7) 0.0232(6) 0.0002(5) -0.0034(5) -0.0076(5)
C7A 0.0210(6) 0.0280(6) 0.0228(6) -0.0006(5) -0.0015(5) -0.0038(5)
C8 0.0220(6) 0.0261(6) 0.0239(6) -0.0025(5) -0.0025(5) -0.0023(5)
C8A 0.0203(6) 0.0303(7) 0.0212(6) -0.0022(5) -0.0013(4) -0.0019(5)
C9 0.0254(6) 0.0285(7) 0.0219(6) -0.0028(5) -0.0005(5) 0.0013(5)
N9A 0.0246(5) 0.0263(6) 0.0204(5) -0.0012(4) -0.0012(4) -0.0027(4)
C10 0.0287(6) 0.0273(6) 0.0186(6) -0.0037(5) 0.0030(5) -0.0047(5)
N10A 0.0233(6) 0.0279(6) 0.0311(6) -0.0009(5) 0.0014(4) -0.0057(4)
O10 0.0396(6) 0.0271(5) 0.0330(5) 0.0012(4) 0.0050(4) -0.0055(4)
C11 0.0241(7) 0.0364(8) 0.0325(7) -0.0055(6) 0.0025(5) -0.0087(6)
C11A 0.0209(6) 0.0408(8) 0.0276(7) -0.0018(6) -0.0004(5) -0.0041(5)
C21 0.0850(17) 0.0331(10) 0.0945(18) 0.0032(10) 0.0262(14) -0.0053(10)
Cl21 0.0868(6) 0.0535(5) 0.1462(9) -0.0133(5) -0.0084(6) -0.0109(4)
Cl22 0.1695(11) 0.0602(5) 0.0821(6) 0.0023(4) 0.0130(7) -0.0015(6)
C21A 0.0850(17) 0.0331(10) 0.0945(18) 0.0032(10) 0.0262(14) -0.0053(10)
Cl23 0.185(14) 0.104(9) 0.33(2) -0.113(13) 0.161(16) -0.102(10)
Cl24 0.140(8) 0.052(4) 0.087(6) 0.041(4) 0.017(6) -0.002(5)

loop_
_atom_type_symbol
_atom_type_description
_atom_type_scat_dispersion_real
_atom_type_scat_dispersion_imag
_atom_type_scat_source
C C 0.0033 0.0016 'International Tables Vol C Tables 4.2.6.8 and 6.1.1.4'
H H 0.0000 0.0000 'International Tables Vol C Tables 4.2.6.8 and 6.1.1.4'
N N 0.0061 0.0033 'International Tables Vol C Tables 4.2.6.8 and 6.1.1.4'
O O 0.0106 0.0060 'International Tables Vol C Tables 4.2.6.8 and 6.1.1.4'
Cl Cl 0.1484 0.1585 'International Tables Vol C Tables 4.2.6.8 and 6.1.1.4'

loop_
_geom_angle_atom_site_label_1
_geom_angle_atom_site_label_2
_geom_angle_atom_site_label_3
_geom_angle
_geom_angle_site_symmetry_1
O1 C1 C2 123.92(15) .
O1 C1 C11A 116.01(13) .
C2 C1 C11A 120.07(15) .
O1 C1A H1A1 110.2(13) .
O1 C1A H1A2 103.3(13) .
H1A1 C1A H1A2 111.1(18) .
O1 C1A H1A3 109.2(13) .
H1A1 C1A H1A3 110.2(18) .
H1A2 C1A H1A3 112.5(18) .
C1 O1 C1A 117.30(14) .
C3 C2 C1 120.37(16) .
C3 C2 H2 119.4(13) .
C1 C2 H2 120.3(13) .
C2 C3 C4 120.51(15) .
C2 C3 H3 116.3(12) .
C4 C3 H3 123.2(12) .
O4 C4 C3 123.76(15) .
O4 C4 C4A 116.12(14) .
C3 C4 C4A 120.12(16) .
C11A C4A C4 119.42(14) .
C11A C4A C5 122.43(13) .
C4 C4A C5 118.09(14) .
O4 C4B H4B1 110.2(17) .
O4 C4B H4B2 106.6(16) .
H4B1 C4B H4B2 115(2) .
O4 C4B H4B3 109.5(15) .
H4B1 C4B H4B3 109(2) .
H4B2 C4B H4B3 107(2) .
C4 O4 C4B 117.25(17) .
N5A C5 C4A 115.45(12) .
N5A C5 H5A 107.5(10) .
C4A C5 H5A 109.5(10) .
N5A C5 H5B 106.2(11) .
C4A C5 H5B 109.1(11) .
H5A C5 H5B 108.8(15) .
N10A C5B N5A 113.06(11) .
N10A C5B C5C 110.43(11) .
N5A C5B C5C 111.34(11) .
N10A C5B C6B 103.30(10) .
N5A C5B C6B 102.95(10) .
C5C C5B C6B 115.42(11) .
O5A C5C O5B 126.05(15) .
O5A C5C C5B 123.29(15) .
O5B C5C C5B 110.64(13) .
O5B C5D1 C5E1 105.8(6) .
O5B C5D1 H5D1 110.6 .
C5E1 C5D1 H5D1 110.6 .
O5B C5D1 H5D2 110.6 .
C5E1 C5D1 H5D2 110.6 .
H5D1 C5D1 H5D2 108.7 .
C5E2 C5D2 O5B 101.7(7) .
C5E2 C5D2 H5D3 111.4 .
O5B C5D2 H5D3 111.4 .
C5E2 C5D2 H5D4 111.4 .
O5B C5D2 H5D4 111.4 .
H5D3 C5D2 H5D4 109.3 .
C5D2 C5E2 H5E4 109.5 .
C5D2 C5E2 H5E5 109.5 .
H5E4 C5E2 H5E5 109.5 .
C5D2 C5E2 H5E6 109.5 .
H5E4 C5E2 H5E6 109.5 .
H5E5 C5E2 H5E6 109.5 .
C6 N5A C5B 112.92(11) .
C6 N5A C5 123.17(12) .
C5B N5A C5 121.92(11) .
C5C O5B C5D1 122.2(4) .
C5C O5B C5D2 105.7(4) .
C5D1 O5B C5D2 22.3(4) .
O6 C6 N5A 126.25(13) .
O6 C6 N6A 125.42(13) .
N5A C6 N6A 108.29(11) .
N9A C6B N6A 115.30(10) .
N9A C6B C6C 107.80(11) .
N6A C6B C6C 113.57(11) .
N9A C6B C5B 102.53(10) .
N6A C6B C5B 103.03(10) .
C6C C6B C5B 114.20(10) .
O6AA C6C O6A 15.4(13) .
O6AA C6C O6B 122.1(8) .
O6A C6C O6B 126.7(6) .
O6AA C6C C6B 126.0(8) .
O6A C6C C6B 121.0(6) .
O6B C6C C6B 111.40(11) .
O6B C6D C6E 107.55(16) .
O6B C6D H6D1 107.8(14) .
C6E C6D H6D1 108.0(14) .
O6B C6D H6D2 108.1(15) .
C6E C6D H6D2 114.7(15) .
H6D1 C6D H6D2 110(2) .
C6D C6E H6E1 120(3) .
C6D C6E H6E2 109.4(17) .
H6E1 C6E H6E2 118(3) .
C6D C6E H6E3 104.4(17) .
H6E1 C6E H6E3 92(3) .
H6E2 C6E H6E3 110(2) .
C6 N6A C6B 112.08(10) .
C6 N6A C7 119.60(11) .
C6B N6A C7 123.73(11) .
C6C O6B C6D 116.54(12) .
N6A C7 C7A 113.39(11) .
N6A C7 H7A 107.6(9) .
C7A C7 H7A 111.0(10) .
N6A C7 H7B 106.7(10) .
C7A C7 H7B 109.9(10) .
H7A C7 H7B 108.0(14) .
C8 C7A C8A 119.31(12) .
C8 C7A C7 119.63(12) .
C8A C7A C7 121.06(12) .
C8A C8 C7A 121.42(12) 2_566
C8A C8 H8 118.2(10) 2_566
C7A C8 H8 120.4(10) .
C8 C8A C7A 119.27(12) 2_566
C8 C8A C9 120.02(12) 2_566
C7A C8A C9 120.71(12) .
N9A C9 C8A 112.14(11) .
N9A C9 H9A 108.4(10) .
C8A C9 H9A 111.1(10) .
N9A C9 H9B 108.6(10) .
C8A C9 H9B 111.0(10) .
H9A C9 H9B 105.3(14) .
C10 N9A C6B 112.00(11) .
C10 N9A C9 120.20(11) .
C6B N9A C9 122.27(11) .
O10 C10 N10A 126.77(13) .
O10 C10 N9A 125.01(13) .
N10A C10 N9A 108.17(11) .
C10 N10A C5B 113.08(11) .
C10 N10A C11 123.41(12) .
C5B N10A C11 122.61(12) .
N10A C11 C11A 115.05(12) .
N10A C11 H11A 106.8(10) .
C11A C11 H11A 111.0(10) .
N10A C11 H11B 107.9(11) .
C11A C11 H11B 109.6(11) .
H11A C11 H11B 106.1(15) .
C4A C11A C1 119.50(13) .
C4A C11A C11 122.43(13) .
C1 C11A C11 118.00(14) .
Cl22 C21 Cl21 110.74(15) .
Cl22 C21 H21A 109.5 .
Cl21 C21 H21A 109.5 .
Cl22 C21 H21B 109.5 .
Cl21 C21 H21B 109.5 .
H21A C21 H21B 108.1 .

loop_
_geom_bond_atom_site_label_1
_geom_bond_atom_site_label_2
_geom_bond_distance
_geom_bond_site_symmetry_2
C1 O1 1.376(2) .
C1 C2 1.388(2) .
C1 C11A 1.407(2) .
C1A O1 1.422(2) .
C1A H1A1 1.01(2) .
C1A H1A2 0.99(2) .
C1A H1A3 0.99(2) .
C2 C3 1.380(3) .
C2 H2 0.96(2) .
C3 C4 1.383(2) .
C3 H3 0.96(2) .
C4 O4 1.377(2) .
C4 C4A 1.409(2) .
C4A C11A 1.399(2) .
C4A C5 1.521(2) .
C4B O4 1.429(2) .
C4B H4B1 0.99(3) .
C4B H4B2 0.98(3) .
C4B H4B3 1.02(3) .
C5 N5A 1.4558(18) .
C5 H5A 0.964(18) .
C5 H5B 0.953(19) .
C5B N10A 1.4375(17) .
C5B N5A 1.4397(17) .
C5B C5C 1.5500(19) .
C5B C6B 1.5774(18) .
C5C O5A 1.190(2) .
C5C O5B 1.318(2) .
C5D1 O5B 1.478(9) .
C5D1 C5E1 1.495(12) .
C5D1 H5D1 0.9900 .
C5D1 H5D2 0.9900 .
C5E1 H5E1 0.9800 .
C5E1 H5E2 0.9800 .
C5E1 H5E3 0.9800 .
C5D2 C5E2 1.475(12) .
C5D2 O5B 1.515(11) .
C5D2 H5D3 0.9900 .
C5D2 H5D4 0.9900 .
C5E2 H5E4 0.9800 .
C5E2 H5E5 0.9800 .
C5E2 H5E6 0.9800 .
N5A C6 1.3699(18) .
C6 O6 1.2182(17) .
C6 N6A 1.3789(18) .
C6B N9A 1.4522(17) .
C6B N6A 1.4524(16) .
C6B C6C 1.5444(18) .
C6C O6AA 1.187(17) .
C6C O6A 1.200(9) .
C6C O6B 1.3122(17) .
C6D O6B 1.4610(18) .
C6D C6E 1.462(3) .
C6D H6D1 1.01(3) .
C6D H6D2 0.92(3) .
C6E H6E1 0.96(5) .
C6E H6E2 1.00(3) .
C6E H6E3 1.07(3) .
N6A C7 1.4676(16) .
C7 C7A 1.5148(19) .
C7 H7A 1.009(17) .
C7 H7B 0.955(18) .
C7A C8 1.3934(18) .
C7A C8A 1.3992(19) .
C8 C8A 1.3915(19) 2_566
C8 H8 0.984(17) .
C8A C8 1.3915(19) 2_566
C8A C9 1.5169(18) .
C9 N9A 1.4631(17) .
C9 H9A 0.921(17) .
C9 H9B 0.973(17) .
N9A C10 1.3844(17) .
C10 O10 1.2189(17) .
C10 N10A 1.3633(18) .
N10A C11 1.4600(17) .
C11 C11A 1.520(2) .
C11 H11A 1.000(18) .
C11 H11B 0.944(19) .
C21 Cl22 1.760(3) .
C21 Cl21 1.764(3) .
C21 H21A 0.9900 .
C21 H21B 0.9900 .
